data_2233631
loop_
_publ_author_name
'He, Xue-Jun'
'Song, Jun-Song'
'Huang, Qin-Qin'
'Wang, De-Cai'
'Ou-yang, Ping-Kai'

_publ_section_title
;
 2-[(4,6-Dimethoxypyrimidin-2-yl)oxy]benzaldehyde
;
_journal_coeditor_code SU2359
_journal_issue 2
_journal_name_full 'Acta Crystallographica Section E'
_journal_page_first o423
_journal_paper_doi 10.1107/S1600536812000840
_journal_volume 68
_journal_year 2012
_chemical_formula_iupac 'C13 H12 N2 O4'
_chemical_formula_moiety 'C13 H12 N2 O4'
_chemical_formula_sum 'C13 H12 N2 O4'
_chemical_formula_weight 260.25
_chemical_name_systematic
;
2-[(4,6-Dimethoxypyrimidin-2-yl)oxy]benzaldehyde
;
_space_group_IT_number 4
_symmetry_cell_setting monoclinic
_symmetry_space_group_name_Hall 'P 2yb'
_symmetry_space_group_name_H-M 'P 1 21 1'
_atom_sites_solution_hydrogens geom
_atom_sites_solution_primary direct
_atom_sites_solution_secondary difmap
_audit_creation_method SHELXL-97
_cell_angle_alpha 90.00
_cell_angle_beta 94.87(3)
_cell_angle_gamma 90.00
_cell_formula_units_Z 2
_cell_length_a 3.9920(8)
_cell_length_b 7.3670(15)
_cell_length_c 20.885(4)
_cell_measurement_reflns_used 25
_cell_measurement_temperature 293(2)
_cell_measurement_theta_max 13
_cell_measurement_theta_min 9
_cell_volume 612.0(2)
_computing_cell_refinement 'CAD-4 EXPRESS (Enraf--Nonius, 1994)'
_computing_data_collection 'CAD-4 EXPRESS (Enraf--Nonius, 1994)'
_computing_data_reduction 'XCAD4 (Harms & Wocadlo, 1995)'
_computing_molecular_graphics 'SHELXTL (Sheldrick, 2008)'
_computing_publication_material 'SHELXTL (Sheldrick, 2008)'
_computing_structure_refinement 'SHELXL97 (Sheldrick, 2008)'
_computing_structure_solution 'SHELXS97 (Sheldrick, 2008)'
_diffrn_ambient_temperature 293(2)
_diffrn_measured_fraction_theta_full 0.998
_diffrn_measured_fraction_theta_max 0.998
_diffrn_measurement_device_type 'Enraf--Nonius CAD-4'
_diffrn_measurement_method \w/2\q
_diffrn_radiation_monochromator graphite
_diffrn_radiation_source 'fine-focus sealed tube'
_diffrn_radiation_type MoK\a
_diffrn_radiation_wavelength 0.71073
_diffrn_reflns_av_R_equivalents 0.0239
_diffrn_reflns_av_sigmaI/netI 0.0334
_diffrn_reflns_limit_h_max 4
_diffrn_reflns_limit_h_min 0
_diffrn_reflns_limit_k_max 8
_diffrn_reflns_limit_k_min -8
_diffrn_reflns_limit_l_max 25
_diffrn_reflns_limit_l_min -25
_diffrn_reflns_number 2563
_diffrn_reflns_theta_full 25.38
_diffrn_reflns_theta_max 25.38
_diffrn_reflns_theta_min 1.96
_diffrn_standards_decay_% 1
_diffrn_standards_interval_count 200
_diffrn_standards_interval_time 2
_diffrn_standards_number 3
_exptl_absorpt_coefficient_mu 0.107
_exptl_absorpt_correction_T_max 0.9894
_exptl_absorpt_correction_T_min 0.9687
_exptl_absorpt_correction_type psi-scan
_exptl_absorpt_process_details '(SADABS; Sheldrick, 1996)'
_exptl_crystal_colour colourless
_exptl_crystal_density_diffrn 1.412
_exptl_crystal_density_method 'not measured'
_exptl_crystal_description block
_exptl_crystal_F_000 272
_exptl_crystal_size_max 0.30
_exptl_crystal_size_mid 0.20
_exptl_crystal_size_min 0.10
_refine_diff_density_max 0.142
_refine_diff_density_min -0.141
_refine_ls_abs_structure_details 'none; 1023 Friedel pairs merged'
_refine_ls_extinction_method none
_refine_ls_goodness_of_fit_ref 1.001
_refine_ls_hydrogen_treatment constr
_refine_ls_matrix_type full
_refine_ls_number_parameters 172
_refine_ls_number_reflns 2227
_refine_ls_number_restraints 1
_refine_ls_restrained_S_all 1.001
_refine_ls_R_factor_all 0.0596
_refine_ls_R_factor_gt 0.0462
_refine_ls_shift/su_max 0.000
_refine_ls_shift/su_mean 0.000
_refine_ls_structure_factor_coef Fsqd
_refine_ls_weighting_details 'calc w=1/[\s^2^(Fo^2^)+(0.0850P)^2^] where P=(Fo^2^+2Fc^2^)/3'
_refine_ls_weighting_scheme calc
_refine_ls_wR_factor_gt 0.1208
_refine_ls_wR_factor_ref 0.1305
_reflns_number_gt 1790
_reflns_number_total 2227
_reflns_threshold_expression I>2sigma(I)
_cod_data_source_file su2359.cif
_cod_data_source_block I
_cod_original_sg_symbol_H-M 'P 21'
_cod_database_code 2233631
_cod_database_fobs_code 2233631

loop_
_symmetry_equiv_pos_site_id
_symmetry_equiv_pos_as_xyz
1 x,y,z
2 -x,1/2+y,-z

loop_
_atom_site_aniso_label
_atom_site_aniso_U_11
_atom_site_aniso_U_22
_atom_site_aniso_U_33
_atom_site_aniso_U_12
_atom_site_aniso_U_13
_atom_site_aniso_U_23
O1 0.1009(19) 0.0614(16) 0.112(2) 0.0237(15) -0.0101(16) 0.0028(15)
O2 0.0881(15) 0.0545(12) 0.0307(10) -0.0212(11) -0.0003(9) 0.0054(8)
O3 0.0734(15) 0.0684(14) 0.0350(11) -0.0096(12) 0.0019(10) -0.0057(9)
O4 0.0798(15) 0.0533(12) 0.0477(12) -0.0107(12) 0.0134(11) 0.0053(9)
N1 0.0502(13) 0.0510(14) 0.0349(12) -0.0028(11) -0.0023(9) 0.0010(9)
N2 0.0527(13) 0.0485(13) 0.0366(12) -0.0027(12) 0.0026(10) 0.0050(10)
C1 0.0556(17) 0.0529(17) 0.0426(15) 0.0039(14) 0.0052(13) 0.0098(13)
C2 0.0619(18) 0.0447(16) 0.0505(17) 0.0076(14) 0.0196(14) 0.0002(12)
C3 0.0563(16) 0.0596(19) 0.0405(15) -0.0086(16) 0.0102(12) -0.0091(13)
C4 0.0465(15) 0.0540(17) 0.0369(14) -0.0036(13) -0.0002(11) 0.0059(12)
C5 0.0481(15) 0.0390(14) 0.0375(14) -0.0038(12) 0.0075(11) 0.0036(11)
C6 0.0477(14) 0.0454(14) 0.0299(13) -0.0074(13) 0.0022(11) 0.0029(11)
C7 0.080(2) 0.0497(18) 0.0615(19) 0.0067(18) 0.0051(16) 0.0043(15)
C8 0.0482(15) 0.0474(17) 0.0333(14) -0.0010(14) -0.0007(11) 0.0052(11)
C9 0.0455(14) 0.0550(17) 0.0320(14) 0.0048(13) -0.0014(11) -0.0005(12)
C10 0.0630(18) 0.0565(18) 0.0317(14) 0.0012(15) 0.0092(13) 0.0071(12)
C11 0.0485(15) 0.0397(14) 0.0426(15) 0.0008(13) 0.0085(11) 0.0046(11)
C12 0.066(2) 0.074(2) 0.0476(17) -0.0141(17) -0.0017(15) -0.0155(16)
C13 0.072(2) 0.0521(18) 0.0505(17) -0.0099(17) 0.0037(15) 0.0043(13)

loop_
_atom_site_type_symbol
_atom_site_label
_atom_site_fract_x
_atom_site_fract_y
_atom_site_fract_z
_atom_site_U_iso_or_equiv
_atom_site_thermal_displace_type
_atom_site_calc_flag
_atom_site_refinement_flags
_atom_site_occupancy
O O1 1.4553(7) 0.5127(4) 0.39674(15) 0.0925(11) Uani d . 1.000
O O2 0.8453(6) 0.7927(3) 0.27202(8) 0.0581(7) Uani d . 1.000
O O3 0.7500(5) 0.7425(3) 0.05537(8) 0.0591(8) Uani d . 1.000
O O4 1.2359(6) 1.2581(3) 0.15175(9) 0.0598(8) Uani d . 1.000
N N1 0.7955(6) 0.7671(3) 0.16578(10) 0.0457(8) Uani d . 1.000
N N2 1.0511(6) 1.0293(3) 0.21505(10) 0.0460(7) Uani d . 1.000
C C1 0.8229(7) 1.0480(4) 0.34509(13) 0.0503(9) Uani d . 1.000
C C2 0.9064(7) 1.1207(4) 0.40473(14) 0.0515(10) Uani d . 1.000
C C3 1.1033(7) 1.0252(4) 0.44989(14) 0.0518(10) Uani d . 1.000
C C4 1.2202(7) 0.8574(4) 0.43577(13) 0.0460(9) Uani d . 1.000
C C5 1.1421(7) 0.7798(4) 0.37569(12) 0.0413(8) Uani d . 1.000
C C6 0.9419(7) 0.8792(4) 0.33036(12) 0.0411(8) Uani d . 1.000
C C7 1.2647(9) 0.5998(4) 0.36179(17) 0.0638(11) Uani d . 1.000
C C8 0.9023(7) 0.8697(4) 0.21501(12) 0.0432(9) Uani d . 1.000
C C9 0.8461(7) 0.8376(4) 0.10859(12) 0.0444(9) Uani d . 1.000
C C10 0.9930(7) 1.0035(4) 0.10102(13) 0.0501(10) Uani d . 1.000
C C11 1.0929(7) 1.0950(4) 0.15650(13) 0.0433(8) Uani d . 1.000
C C12 0.5970(8) 0.5691(5) 0.06309(14) 0.0629(11) Uani d . 1.000
C C13 1.3137(9) 1.3609(4) 0.20875(15) 0.0583(11) Uani d . 1.000
H H1B 0.68640 1.11240 0.31480 0.0600 Uiso c R 1.000
H H2B 0.82900 1.23560 0.41460 0.0620 Uiso c R 1.000
H H3A 1.15740 1.07510 0.49040 0.0620 Uiso c R 1.000
H H4A 1.35410 0.79390 0.46680 0.0550 Uiso c R 1.000
H H7A 1.18890 0.54810 0.32260 0.0760 Uiso c R 1.000
H H10A 1.02300 1.05120 0.06070 0.0600 Uiso c R 1.000
H H12A 0.54180 0.51540 0.02160 0.0940 Uiso c R 1.000
H H12B 0.39590 0.58390 0.08470 0.0940 Uiso c R 1.000
H H12C 0.75070 0.49160 0.08810 0.0940 Uiso c R 1.000
H H13A 1.41400 1.47410 0.19800 0.0880 Uiso c R 1.000
H H13B 1.46830 1.29400 0.23750 0.0880 Uiso c R 1.000
H H13C 1.11130 1.38390 0.22920 0.0880 Uiso c R 1.000

loop_
_atom_type_symbol
_atom_type_description
_atom_type_scat_dispersion_real
_atom_type_scat_dispersion_imag
_atom_type_scat_source
C C 0.0033 0.0016 'International Tables Vol C Tables 4.2.6.8 and 6.1.1.4'
H H 0.0000 0.0000 'International Tables Vol C Tables 4.2.6.8 and 6.1.1.4'
N N 0.0061 0.0033 'International Tables Vol C Tables 4.2.6.8 and 6.1.1.4'
O O 0.0106 0.0060 'International Tables Vol C Tables 4.2.6.8 and 6.1.1.4'

loop_
_geom_angle_atom_site_label_1
_geom_angle_atom_site_label_2
_geom_angle_atom_site_label_3
_geom_angle
_geom_angle_publ_flag
C6 O2 C8 121.3(2) no
C9 O3 C12 117.9(2) no
C11 O4 C13 118.7(2) no
C8 N1 C9 114.3(2) no
C8 N2 C11 114.4(2) no
C2 C1 C6 119.6(3) no
C1 C2 C3 120.4(3) no
C2 C3 C4 120.3(3) no
C3 C4 C5 120.9(3) no
C4 C5 C6 118.0(3) no
C4 C5 C7 120.2(3) no
C6 C5 C7 121.9(3) no
O2 C6 C1 122.1(2) no
O2 C6 C5 116.9(3) no
C1 C6 C5 120.8(2) no
O1 C7 C5 125.2(3) no
O2 C8 N1 112.2(2) no
O2 C8 N2 118.8(2) no
N1 C8 N2 129.0(2) no
O3 C9 N1 119.0(3) no
O3 C9 C10 117.7(2) no
N1 C9 C10 123.3(2) no
C9 C10 C11 116.0(3) no
O4 C11 N2 118.7(2) no
O4 C11 C10 118.3(2) no
N2 C11 C10 123.0(3) no
C2 C1 H1B 120.00 no
C6 C1 H1B 120.00 no
C1 C2 H2B 120.00 no
C3 C2 H2B 120.00 no
C2 C3 H3A 120.00 no
C4 C3 H3A 120.00 no
C3 C4 H4A 120.00 no
C5 C4 H4A 120.00 no
O1 C7 H7A 117.00 no
C5 C7 H7A 117.00 no
C9 C10 H10A 122.00 no
C11 C10 H10A 122.00 no
O3 C12 H12A 109.00 no
O3 C12 H12B 109.00 no
O3 C12 H12C 109.00 no
H12A C12 H12B 109.00 no
H12A C12 H12C 109.00 no
H12B C12 H12C 109.00 no
O4 C13 H13A 109.00 no
O4 C13 H13B 109.00 no
O4 C13 H13C 110.00 no
H13A C13 H13B 109.00 no
H13A C13 H13C 110.00 no
H13B C13 H13C 109.00 no

loop_
_geom_bond_atom_site_label_1
_geom_bond_atom_site_label_2
_geom_bond_distance
_geom_bond_publ_flag
O1 C7 1.196(5) no
O2 C6 1.400(3) no
O2 C8 1.355(3) no
O3 C9 1.342(3) no
O3 C12 1.431(4) no
O4 C11 1.338(4) no
O4 C13 1.423(4) no
N1 C8 1.318(3) no
N1 C9 1.334(3) no
N2 C8 1.317(4) no
N2 C11 1.339(3) no
C1 C2 1.371(4) no
C1 C6 1.375(4) no
C2 C3 1.370(4) no
C3 C4 1.362(4) no
C4 C5 1.390(4) no
C5 C6 1.394(4) no
C5 C7 1.451(4) no
C9 C10 1.371(4) no
C10 C11 1.370(4) no
C1 H1B 0.9300 no
C2 H2B 0.9300 no
C3 H3A 0.9300 no
C4 H4A 0.9300 no
C7 H7A 0.9300 no
C10 H10A 0.9300 no
C12 H12A 0.9600 no
C12 H12B 0.9600 no
C12 H12C 0.9600 no
C13 H13A 0.9600 no
C13 H13B 0.9600 no
C13 H13C 0.9600 no

loop_
_geom_hbond_atom_site_label_D
_geom_hbond_atom_site_label_H
_geom_hbond_atom_site_label_A
_geom_hbond_site_symmetry_A
_geom_hbond_distance_DH
_geom_hbond_distance_HA
_geom_hbond_distance_DA
_geom_hbond_angle_DHA
_geom_hbond_publ_flag
C2 H2B O1 1_465 0.93 2.54 3.400(4) 154 yes

loop_
_geom_torsion_atom_site_label_1
_geom_torsion_atom_site_label_2
_geom_torsion_atom_site_label_3
_geom_torsion_atom_site_label_4
_geom_torsion
_geom_torsion_publ_flag
C8 O2 C6 C5 -126.4(3) no
C6 O2 C8 N1 179.6(2) no
C6 O2 C8 N2 -0.1(4) no
C8 O2 C6 C1 59.2(4) no
C12 O3 C9 C10 179.9(3) no
C12 O3 C9 N1 0.0(4) no
C13 O4 C11 C10 174.6(3) no
C13 O4 C11 N2 -4.8(4) no
C9 N1 C8 N2 -0.4(4) no
C8 N1 C9 O3 179.2(2) no
C8 N1 C9 C10 -0.7(4) no
C9 N1 C8 O2 179.9(2) no
C11 N2 C8 N1 1.0(4) no
C8 N2 C11 C10 -0.7(4) no
C11 N2 C8 O2 -179.3(3) no
C8 N2 C11 O4 178.7(3) no
C2 C1 C6 C5 1.0(4) no
C2 C1 C6 O2 175.3(3) no
C6 C1 C2 C3 -0.9(4) no
C1 C2 C3 C4 0.5(4) no
C2 C3 C4 C5 -0.2(4) no
C3 C4 C5 C6 0.3(4) no
C3 C4 C5 C7 -179.1(3) no
C4 C5 C6 O2 -175.2(3) no
C6 C5 C7 O1 174.6(3) no
C7 C5 C6 C1 178.6(3) no
C4 C5 C7 O1 -6.1(5) no
C4 C5 C6 C1 -0.7(4) no
C7 C5 C6 O2 4.1(4) no
O3 C9 C10 C11 -178.9(3) no
N1 C9 C10 C11 1.0(4) no
C9 C10 C11 N2 -0.2(4) no
C9 C10 C11 O4 -179.6(3) no

loop_
_cod_related_entry_id
_cod_related_entry_database
_cod_related_entry_code
1 ChemSpider 716981
